data_4321118
loop_
_publ_author_name
'Joonyeong Kim'
'Timothy Hughbanks'

_publ_section_title
;
 Synthesis and Structures of New Ternary Aluminum Chalcogenides: LiAlSe2,
 \a-LiAlTe2, and \b-LiAlTe2
;
_journal_name_full 'Inorganic Chemistry'
_journal_page_first 3092
_journal_page_last 3097
_journal_paper_doi 10.1021/ic000210c
_journal_volume 39
_journal_year 2000
_chemical_formula_sum 'Al Li Se2'
_chemical_formula_weight 191.84
_chemical_name_systematic
; 
 ? 
;
_space_group_IT_number 33
_symmetry_space_group_name_Hall 'P 2c -2n'
_symmetry_space_group_name_H-M 'P n a 21'
_atom_sites_solution_hydrogens geom
_atom_sites_solution_primary direct
_atom_sites_solution_secondary difmap
_audit_creation_method SHELXL
_cell_angle_alpha 90.00
_cell_angle_beta 90.00
_cell_angle_gamma 90.00
_cell_formula_units_Z 4
_cell_length_a 6.8228(9)
_cell_length_b 8.2658(11)
_cell_length_c 6.5236(7)
_cell_measurement_temperature 293(2)
_cell_volume 367.90(8)
_computing_structure_refinement 'SHELXL-93 (Sheldrick, 1993)'
_computing_structure_solution 'SHELXS-86 (Sheldrick, 1990)'
_diffrn_ambient_temperature 293(2)
_diffrn_radiation_monochromator graphite
_diffrn_radiation_source 'fine-focus sealed tube'
_diffrn_radiation_type MoK\a
_diffrn_radiation_wavelength 0.71073
_diffrn_reflns_av_R_equivalents 0.0756
_diffrn_reflns_av_sigmaI/netI 0.0473
_diffrn_reflns_limit_h_max 8
_diffrn_reflns_limit_h_min -8
_diffrn_reflns_limit_k_max 0
_diffrn_reflns_limit_k_min -10
_diffrn_reflns_limit_l_max 7
_diffrn_reflns_limit_l_min -7
_diffrn_reflns_number 1292
_diffrn_reflns_theta_max 25.55
_diffrn_reflns_theta_min 3.87
_exptl_absorpt_coefficient_mu 20.061
_exptl_crystal_density_diffrn 3.463
_exptl_crystal_F_000 336
_refine_diff_density_max 1.122
_refine_diff_density_min -0.756
_refine_diff_density_rms 0.211
_refine_ls_abs_structure_details 'Flack H D (1983), Acta Cryst. A39, 876-881'
_refine_ls_abs_structure_Flack 0.00(999)
_refine_ls_extinction_coef 0.0049(9)
_refine_ls_extinction_expression Fc^*^=kFc[1+0.001xFc^2^\l^3^/sin(2\q)]^-1/4^
_refine_ls_extinction_method SHELXL
_refine_ls_goodness_of_fit_all 1.101
_refine_ls_goodness_of_fit_obs 1.170
_refine_ls_matrix_type full
_refine_ls_number_parameters 37
_refine_ls_number_reflns 374
_refine_ls_number_restraints 0
_refine_ls_restrained_S_all 1.101
_refine_ls_restrained_S_obs 1.170
_refine_ls_R_factor_all 0.0477
_refine_ls_R_factor_obs 0.0307
_refine_ls_shift/esd_max 0.000
_refine_ls_shift/esd_mean 0.000
_refine_ls_structure_factor_coef Fsqd
_refine_ls_weighting_details 'w=1/[\s^2^(Fo^2^)+(0.0241P)^2^+0.0000P] where P=(Fo^2^+2Fc^2^)/3'
_refine_ls_weighting_scheme calc
_refine_ls_wR_factor_all 0.0690
_refine_ls_wR_factor_obs 0.0642
_reflns_number_observed 295
_reflns_number_total 374
_reflns_observed_criterion >2sigma(I)
_cod_data_source_file ic000210c_1.cif
_cod_data_source_block lialse2
_cod_depositor_comments
;
The following automatic conversions were performed:

'_refine_ls_weighting_scheme' value 'calc
w=1/[\s^2^(Fo^2^)+(0.0241P)^2^+0.0000P] where P=(Fo^2^+2Fc^2^)/3' was
changed to 'calc'. New tag '_refine_ls_weighting_details' was
created. The value of the new tag was set to
'w=1/[\s^2^(Fo^2^)+(0.0241P)^2^+0.0000P] where P=(Fo^2^+2Fc^2^)/3'.

Automatic conversion script
Id: cif_fix_values 3143 2015-03-26 13:38:13Z robertas 
;
_cod_database_code 4321118

loop_
_symmetry_equiv_pos_as_xyz
'x, y, z'
'-x, -y, z+1/2'
'x+1/2, -y+1/2, z'
'-x+1/2, y+1/2, z+1/2'

loop_
_atom_site_aniso_label
_atom_site_aniso_U_11
_atom_site_aniso_U_22
_atom_site_aniso_U_33
_atom_site_aniso_U_23
_atom_site_aniso_U_13
_atom_site_aniso_U_12
Se1 0.0141(6) 0.0074(6) 0.0091(9) -0.0019(8) 0.0002(9) -0.0016(4)
Se2 0.0078(5) 0.0092(6) 0.0118(9) 0.0026(9) -0.0007(7) -0.0018(5)
Al 0.008(2) 0.005(2) 0.014(2) -0.002(2) 0.0015(14) 0.000(2)
Li 0.024(12) 0.024(13) 0.030(16) -0.005(16) 0.010(12) 0.023(13)

loop_
_atom_site_label
_atom_site_type_symbol
_atom_site_fract_x
_atom_site_fract_y
_atom_site_fract_z
_atom_site_U_iso_or_equiv
_atom_site_thermal_displace_type
_atom_site_occupancy
_atom_site_calc_flag
_atom_site_refinement_flags
_atom_site_disorder_group
Se1 Se 0.0637(2) 0.1152(2) -0.3663(7) 0.0102(4) Uani 1 d . .
Se2 Se 0.4060(2) 0.1371(2) 0.1131(7) 0.0096(4) Uani 1 d . .
Al Al 0.0735(5) 0.1256(7) 0.0000 0.0092(8) Uani 1 d . .
Li Li 0.0849(35) 0.6188(47) 0.0030(53) 0.026(6) Uani 1 d . .

loop_
_atom_type_symbol
_atom_type_description
_atom_type_scat_dispersion_real
_atom_type_scat_dispersion_imag
_atom_type_scat_source
Li Li -0.0003 0.0000 'International Tables Vol C Tables 4.2.6.8 and 6.1.1.4'
Al Al 0.0645 0.0000 'International Tables Vol C Tables 4.2.6.8 and 6.1.1.4'
Se Se -0.0929 0.0000 'International Tables Vol C Tables 4.2.6.8 and 6.1.1.4'

loop_
_geom_angle_atom_site_label_1
_geom_angle_atom_site_label_2
_geom_angle_atom_site_label_3
_geom_angle
_geom_angle_site_symmetry_1
_geom_angle_site_symmetry_3
_geom_angle_publ_flag
Al Se1 Al 114.2(2) 2_554 . ?
Al Se1 Li 105.0(8) 2_554 4_544 ?
Al Se1 Li 107.9(8) . 4_544 ?
Al Se1 Li 116.2(8) 2_554 2_564 ?
Al Se1 Li 108.2(8) . 2_564 ?
Li Se1 Li 104.5(9) 4_544 2_564 ?
Al Se2 Al 113.1(2) 3 . ?
Al Se2 Li 111.5(6) 3 3 ?
Al Se2 Li 109.6(6) . 3 ?
Al Se2 Li 110.2(7) 3 4_545 ?
Al Se2 Li 109.2(6) . 4_545 ?
Li Se2 Li 102.7(10) 3 4_545 ?
Se1 Al Se2 112.8(2) 2 3_455 ?
Se1 Al Se2 107.2(2) 2 . ?
Se2 Al Se2 109.1(2) 3_455 . ?
Se1 Al Se1 109.1(2) 2 . ?
Se2 Al Se1 109.0(2) 3_455 . ?
Se2 Al Se1 109.67(15) . . ?
Se1 Li Se2 110.3(13) 4 3_455 ?
Se1 Li Se2 108.2(11) 4 4_554 ?
Se2 Li Se2 110.0(13) 3_455 4_554 ?
Se1 Li Se1 105.7(13) 4 2_565 ?
Se2 Li Se1 115.4(11) 3_455 2_565 ?
Se2 Li Se1 106.9(13) 4_554 2_565 ?

loop_
_geom_bond_atom_site_label_1
_geom_bond_atom_site_label_2
_geom_bond_distance
_geom_bond_site_symmetry_2
_geom_bond_publ_flag
Se1 Al 2.366(5) 2_554 ?
Se1 Al 2.392(5) . ?
Se1 Li 2.54(2) 4_544 ?
Se1 Li 2.57(3) 2_564 ?
Se2 Al 2.387(5) 3 ?
Se2 Al 2.387(4) . ?
Se2 Li 2.55(4) 3 ?
Se2 Li 2.55(3) 4_545 ?
Al Se1 2.366(5) 2 ?
Al Se2 2.387(5) 3_455 ?
Li Se1 2.55(2) 4 ?
Li Se2 2.55(4) 3_455 ?
Li Se2 2.55(3) 4_554 ?
Li Se1 2.57(3) 2_565 ?
